data_2220800
loop_
_publ_author_name
'Tombul, Mustafa'
'Guven, Kutalmis'

_publ_section_title
;<i>catena</i>-Poly[[diaquarubidium(I)](\m~2~-3-carboxypyrazine-2-carboxylato)(\m~2~-pyrazine-2,3-dicarboxylic
 acid)]
;
_journal_coeditor_code HG2450
_journal_issue 2
_journal_name_full 'Acta Crystallographica Section E'
_journal_page_first m213
_journal_page_last m214
_journal_paper_doi 10.1107/S1600536809002001
_journal_volume 65
_journal_year 2009
_chemical_formula_iupac '[Rb (C6 H3 N2 O4) (C6 H4 N2 O4) (H2 O)2]'
_chemical_formula_moiety 'C12 H11 N4 O10 Rb'
_chemical_formula_sum 'C12 H11 N4 O10 Rb'
_chemical_formula_weight 456.72
_chemical_name_systematic
;
<i>catena</i>-Poly[[diaquarubidium(I)](\m~2~-3-carboxypyrazine-2-
carboxylato)(\m~2~-pyrazine-2,3-dicarboxylic acid)]
;
_space_group_IT_number 2
_symmetry_cell_setting triclinic
_symmetry_space_group_name_Hall '-P 1'
_symmetry_space_group_name_H-M 'P -1'
_atom_sites_solution_hydrogens geom
_atom_sites_solution_primary direct
_atom_sites_solution_secondary difmap
_cell_angle_alpha 69.111(12)
_cell_angle_beta 81.424(19)
_cell_angle_gamma 65.322(18)
_cell_formula_units_Z 1
_cell_length_a 7.452(2)
_cell_length_b 7.8640(15)
_cell_length_c 8.3280(12)
_cell_measurement_reflns_used 25
_cell_measurement_temperature 298(2)
_cell_measurement_theta_max 9.230
_cell_measurement_theta_min 2.620
_cell_volume 414.32(16)
_computing_cell_refinement
;
MSC/AFC Diffractometer Control Software
(Molecular Structure Corporation, 1997)
;
_computing_data_collection
;
MSC/AFC Diffractometer Control Software
(Molecular Structure Corporation, 1997)
;
_computing_data_reduction 'TEXSAN for Windows (Molecular Structure Corporation, 1997)'
_computing_molecular_graphics
;
Mercury (Macrae <i>et al.</i>, 2006)
;
_computing_publication_material 'publCIF (Westrip, 2009)'
_computing_structure_refinement 'SHELXL97 (Sheldrick, 2008)'
_computing_structure_solution 'SHELXS97 (Sheldrick, 2008)'
_diffrn_ambient_temperature 298(2)
_diffrn_measured_fraction_theta_full 0.984
_diffrn_measured_fraction_theta_max 0.984
_diffrn_measurement_device_type 'Rigaku AFC-7S'
_diffrn_measurement_method \w-2\q
_diffrn_radiation_monochromator graphite
_diffrn_radiation_source 'fine-focus sealed tube'
_diffrn_radiation_type MoK\a
_diffrn_radiation_wavelength 0.71073
_diffrn_reflns_av_R_equivalents 0.0483
_diffrn_reflns_av_sigmaI/netI 0.1699
_diffrn_reflns_limit_h_max 13
_diffrn_reflns_limit_h_min -13
_diffrn_reflns_limit_k_max 13
_diffrn_reflns_limit_k_min -12
_diffrn_reflns_limit_l_max 15
_diffrn_reflns_limit_l_min 0
_diffrn_reflns_number 5329
_diffrn_reflns_theta_full 40.00
_diffrn_reflns_theta_max 40.00
_diffrn_reflns_theta_min 2.62
_diffrn_standards_decay_% 0
_diffrn_standards_interval_count 150
_diffrn_standards_number 3
_exptl_absorpt_coefficient_mu 3.053
_exptl_absorpt_correction_T_max 0.838
_exptl_absorpt_correction_T_min 0.581
_exptl_absorpt_correction_type numerical
_exptl_absorpt_process_details '(Clark & Reid, 1995)'
_exptl_crystal_colour colourless
_exptl_crystal_density_diffrn 1.830
_exptl_crystal_density_method 'not measured'
_exptl_crystal_description prism
_exptl_crystal_F_000 228
_exptl_crystal_size_max 0.20
_exptl_crystal_size_mid 0.15
_exptl_crystal_size_min 0.06
_refine_diff_density_max 1.354
_refine_diff_density_min -1.912
_refine_ls_extinction_coef 0.093(11)
_refine_ls_extinction_expression Fc^*^=kFc[1+0.001xFc^2^\l^3^/sin(2\q)]^-1/4^
_refine_ls_extinction_method 'SHELXL97 (Sheldrick, 2008)'
_refine_ls_goodness_of_fit_ref 0.977
_refine_ls_hydrogen_treatment mixed
_refine_ls_matrix_type full
_refine_ls_number_parameters 133
_refine_ls_number_reflns 5057
_refine_ls_number_restraints 1
_refine_ls_restrained_S_all 0.977
_refine_ls_R_factor_all 0.2476
_refine_ls_R_factor_gt 0.0532
_refine_ls_shift/su_max 0.002
_refine_ls_shift/su_mean 0.000
_refine_ls_structure_factor_coef Fsqd
_refine_ls_weighting_details 'calc w=1/[\s^2^(Fo^2^)+(0.0711P)^2^+0.5448P] where P=(Fo^2^+2Fc^2^)/3'
_refine_ls_weighting_scheme calc
_refine_ls_wR_factor_gt 0.1379
_refine_ls_wR_factor_ref 0.2193
_reflns_number_gt 1604
_reflns_number_total 5057
_reflns_threshold_expression I>2\s(I)
_cod_data_source_file hg2450.cif
_cod_data_source_block I
_cod_database_code 2220800
_cod_database_fobs_code 2220800

loop_
_symmetry_equiv_pos_as_xyz
'x, y, z'
'-x, -y, -z'

loop_
_atom_site_type_symbol
_atom_site_label
_atom_site_fract_x
_atom_site_fract_y
_atom_site_fract_z
_atom_site_U_iso_or_equiv
_atom_site_adp_type
_atom_site_calc_flag
_atom_site_refinement_flags
_atom_site_occupancy
_atom_site_disorder_assembly
_atom_site_disorder_group
Rb Rb1 1.0000 0.0000 0.0000 0.0474(3) Uani d S 1 . .
O O1 0.9512(4) 0.1940(5) 0.2826(4) 0.0451(7) Uani d . 1 . .
O O2 0.8035(5) 0.3205(6) 0.4927(4) 0.0555(9) Uani d . 1 . .
H H2 0.9157 0.2906 0.5229 0.083 Uiso d R 1 . .
O O3 0.4264(4) 0.8765(4) 0.0673(4) 0.0472(7) Uani d . 1 . .
H H1 0.4742 0.9762 0.0256 0.071 Uiso d PR 0.50 . .
O O4 0.7256(4) 0.6622(5) 0.1716(5) 0.0497(8) Uani d . 1 . .
O O5 0.8582(5) -0.1900(5) 0.3618(5) 0.0520(8) Uani d D 1 . .
N N1 0.5456(5) 0.1950(5) 0.3236(4) 0.0367(7) Uani d . 1 . .
N N2 0.2959(4) 0.5834(5) 0.1521(4) 0.0333(6) Uani d . 1 . .
C C1 0.8065(5) 0.2816(5) 0.3520(5) 0.0335(7) Uani d . 1 . .
C C2 0.6004(5) 0.3460(5) 0.2892(4) 0.0307(7) Uani d . 1 . .
C C3 0.3632(6) 0.2399(6) 0.2753(5) 0.0390(8) Uani d . 1 . .
H H3 0.3190 0.1392 0.2980 0.047 Uiso calc R 1 . .
C C4 0.2388(6) 0.4346(6) 0.1918(5) 0.0372(8) Uani d . 1 . .
H H4 0.1117 0.4612 0.1629 0.045 Uiso calc R 1 . .
C C5 0.4790(5) 0.5392(5) 0.1997(4) 0.0297(7) Uani d . 1 . .
C C6 0.5508(6) 0.7044(5) 0.1459(5) 0.0344(8) Uani d . 1 . .
H H5A 0.761(12) -0.087(12) 0.364(10) 0.10(3) Uiso d . 1 . .
H H5B 0.816(8) -0.243(8) 0.316(6) 0.057(16) Uiso d D 1 . .

loop_
_atom_site_aniso_label
_atom_site_aniso_U_11
_atom_site_aniso_U_22
_atom_site_aniso_U_33
_atom_site_aniso_U_12
_atom_site_aniso_U_13
_atom_site_aniso_U_23
Rb1 0.0433(4) 0.0367(3) 0.0434(4) -0.0028(2) -0.0063(2) -0.0051(2)
O1 0.0316(14) 0.0510(17) 0.0607(19) -0.0160(13) -0.0025(13) -0.0265(15)
O2 0.0423(16) 0.079(2) 0.0460(17) -0.0112(16) -0.0128(13) -0.0312(17)
O3 0.0395(15) 0.0302(13) 0.069(2) -0.0180(12) -0.0093(14) -0.0036(13)
O4 0.0393(15) 0.0428(16) 0.075(2) -0.0207(13) -0.0172(14) -0.0157(15)
O5 0.0471(18) 0.0489(18) 0.066(2) -0.0120(15) -0.0233(15) -0.0253(16)
N1 0.0360(16) 0.0293(14) 0.0426(17) -0.0139(12) -0.0078(13) -0.0053(12)
N2 0.0290(14) 0.0350(15) 0.0375(16) -0.0144(12) -0.0070(12) -0.0088(12)
C1 0.0304(17) 0.0321(17) 0.0395(19) -0.0143(14) -0.0057(14) -0.0089(14)
C2 0.0299(16) 0.0340(17) 0.0304(17) -0.0148(14) -0.0030(13) -0.0093(13)
C3 0.040(2) 0.0370(19) 0.046(2) -0.0223(16) -0.0045(16) -0.0094(16)
C4 0.0324(17) 0.043(2) 0.041(2) -0.0219(16) -0.0042(15) -0.0096(16)
C5 0.0307(16) 0.0325(16) 0.0300(16) -0.0147(13) -0.0050(13) -0.0100(13)
C6 0.0397(19) 0.0314(17) 0.0400(19) -0.0200(15) -0.0049(15) -0.0113(14)

loop_
_atom_type_symbol
_atom_type_description
_atom_type_scat_dispersion_real
_atom_type_scat_dispersion_imag
_atom_type_scat_source
C C 0.0033 0.0016 'International Tables Vol C Tables 4.2.6.8 and 6.1.1.4'
H H 0.0000 0.0000 'International Tables Vol C Tables 4.2.6.8 and 6.1.1.4'
N N 0.0061 0.0033 'International Tables Vol C Tables 4.2.6.8 and 6.1.1.4'
O O 0.0106 0.0060 'International Tables Vol C Tables 4.2.6.8 and 6.1.1.4'
Rb Rb -0.9393 2.9676 'International Tables Vol C Tables 4.2.6.8 and 6.1.1.4'

loop_
_geom_angle_atom_site_label_1
_geom_angle_atom_site_label_2
_geom_angle_atom_site_label_3
_geom_angle_site_symmetry_1
_geom_angle_site_symmetry_3
_geom_angle
_geom_angle_publ_flag
O3 Rb1 O3 2_665 1_645 180.00(14) ?
O3 Rb1 N2 2_665 1_645 126.56(8) yes
O3 Rb1 N2 1_645 1_645 53.44(8) ?
O3 Rb1 N2 2_665 2_665 53.44(8) ?
O3 Rb1 N2 1_645 2_665 126.56(8) ?
N2 Rb1 N2 1_645 2_665 180.0 ?
O3 Rb1 O5 2_665 . 78.94(9) yes
O3 Rb1 O5 1_645 . 101.06(9) ?
N2 Rb1 O5 1_645 . 70.89(9) yes
N2 Rb1 O5 2_665 . 109.11(9) ?
O3 Rb1 O5 2_665 2_755 101.06(9) ?
O3 Rb1 O5 1_645 2_755 78.94(9) ?
N2 Rb1 O5 1_645 2_755 109.11(9) ?
N2 Rb1 O5 2_665 2_755 70.89(9) ?
O5 Rb1 O5 . 2_755 180.00(13) ?
O3 Rb1 O1 2_665 2_755 81.24(8) yes
O3 Rb1 O1 1_645 2_755 98.76(8) ?
N2 Rb1 O1 1_645 2_755 76.07(8) yes
N2 Rb1 O1 2_665 2_755 103.93(8) ?
O5 Rb1 O1 . 2_755 118.29(9) yes
O5 Rb1 O1 2_755 2_755 61.71(9) ?
O3 Rb1 O1 2_665 . 98.76(8) yes
O3 Rb1 O1 1_645 . 81.24(8) ?
N2 Rb1 O1 1_645 . 103.93(8) ?
N2 Rb1 O1 2_665 . 76.07(8) yes
O5 Rb1 O1 . . 61.71(9) yes
O5 Rb1 O1 2_755 . 118.29(9) ?
O1 Rb1 O1 2_755 . 180.00(14) ?
O3 Rb1 H5B 2_665 . 70.4(9) ?
O3 Rb1 H5B 1_645 . 109.6(9) ?
N2 Rb1 H5B 1_645 . 69.3(10) ?
N2 Rb1 H5B 2_665 . 110.7(10) ?
O5 Rb1 H5B . . 15.1(10) ?
O5 Rb1 H5B 2_755 . 165.0(3) ?
O1 Rb1 H5B 2_755 . 104.1(4) ?
O1 Rb1 H5B . . 76.0(10) ?
C1 O1 Rb1 . . 131.4(2) ?
C1 O2 H2 . . 111.2 ?
C6 O3 Rb1 . 1_465 128.1(2) ?
C6 O3 H1 . . 116.0 ?
Rb1 O3 H1 1_465 . 115.9 ?
Rb1 O5 H5A . . 95(5) ?
Rb1 O5 H5B . . 87(4) ?
H5A O5 H5B . . 104(6) ?
C2 N1 C3 . . 116.8(3) ?
C4 N2 C5 . . 117.1(3) ?
C4 N2 Rb1 . 1_465 119.0(2) ?
C5 N2 Rb1 . 1_465 123.5(2) ?
O1 C1 O2 . . 126.2(3) ?
O1 C1 C2 . . 121.8(3) ?
O2 C1 C2 . . 111.8(3) ?
N1 C2 C5 . . 121.9(3) ?
N1 C2 C1 . . 113.0(3) ?
C5 C2 C1 . . 125.1(3) ?
N1 C3 C4 . . 121.2(3) ?
N1 C3 H3 . . 119.4 ?
C4 C3 H3 . . 119.4 ?
N2 C4 C3 . . 122.0(3) ?
N2 C4 H4 . . 119.0 ?
C3 C4 H4 . . 119.0 ?
N2 C5 C2 . . 120.9(3) ?
N2 C5 C6 . . 117.8(3) ?
C2 C5 C6 . . 121.2(3) ?
O4 C6 O3 . . 125.3(3) ?
O4 C6 C5 . . 118.4(3) ?
O3 C6 C5 . . 116.1(3) ?

loop_
_geom_bond_atom_site_label_1
_geom_bond_atom_site_label_2
_geom_bond_site_symmetry_2
_geom_bond_distance
_geom_bond_publ_flag
Rb1 O3 2_665 2.987(3) yes
Rb1 O3 1_645 2.987(3) ?
Rb1 N2 1_645 3.007(3) yes
Rb1 N2 2_665 3.007(3) ?
Rb1 O5 . 3.096(4) yes
Rb1 O5 2_755 3.096(4) ?
Rb1 O1 2_755 3.137(3) ?
Rb1 O1 . 3.137(3) yes
Rb1 H5B . 3.16(5) ?
O1 C1 . 1.204(5) ?
O2 C1 . 1.307(5) ?
O2 H2 . 0.8210 ?
O3 C6 . 1.274(5) ?
O3 Rb1 1_465 2.987(3) ?
O3 H1 . 0.9299 ?
O4 C6 . 1.234(5) ?
O5 H5A . 0.84(9) ?
O5 H5B . 0.82(6) ?
N1 C2 . 1.336(5) ?
N1 C3 . 1.340(5) ?
N2 C4 . 1.326(5) ?
N2 C5 . 1.344(4) ?
N2 Rb1 1_465 3.007(3) ?
C1 C2 . 1.513(5) ?
C2 C5 . 1.389(5) ?
C3 C4 . 1.391(6) ?
C3 H3 . 0.9300 ?
C4 H4 . 0.9300 ?
C5 C6 . 1.506(5) ?

loop_
_geom_hbond_atom_site_label_D
_geom_hbond_atom_site_label_H
_geom_hbond_atom_site_label_A
_geom_hbond_site_symmetry_A
_geom_hbond_distance_DH
_geom_hbond_distance_HA
_geom_hbond_distance_DA
_geom_hbond_angle_DHA
_geom_hbond_publ_flag
O3 H1 O3 2_675 0.930 1.5470(10) 2.468(3) 169.81(12) yes
O5 H5A N1 . 0.84(9) 2.07(9) 2.888(3) 168(7) yes
O5 H5B O4 1_545 0.82(6) 1.94(6) 2.753(3) 170.39(5) yes
O2 H2 O5 2_756 0.820 1.790 2.596(6) 165.68(11) yes

loop_
_geom_torsion_atom_site_label_1
_geom_torsion_atom_site_label_2
_geom_torsion_atom_site_label_3
_geom_torsion_atom_site_label_4
_geom_torsion_site_symmetry_1
_geom_torsion_site_symmetry_2
_geom_torsion_site_symmetry_3
_geom_torsion_site_symmetry_4
_geom_torsion
_geom_torsion_publ_flag
O3 Rb1 O1 C1 2_665 . . . 4.0(4) ?
O3 Rb1 O1 C1 1_645 . . . -176.0(4) ?
N2 Rb1 O1 C1 1_645 . . . -127.2(4) ?
N2 Rb1 O1 C1 2_665 . . . 52.8(4) ?
O5 Rb1 O1 C1 . . . . -68.3(4) ?
O5 Rb1 O1 C1 2_755 . . . 111.7(4) ?
Rb1 O1 C1 O2 . . . . 164.6(3) ?
Rb1 O1 C1 C2 . . . . -10.4(6) ?
C3 N1 C2 C5 . . . . -3.4(6) ?
C3 N1 C2 C1 . . . . 178.7(3) ?
O1 C1 C2 N1 . . . . 72.3(5) ?
O2 C1 C2 N1 . . . . -103.3(4) ?
O1 C1 C2 C5 . . . . -105.6(5) ?
O2 C1 C2 C5 . . . . 78.8(5) ?
C2 N1 C3 C4 . . . . 0.7(6) ?
C5 N2 C4 C3 . . . . -1.5(6) ?
Rb1 N2 C4 C3 1_465 . . . -174.7(3) ?
N1 C3 C4 N2 . . . . 1.8(7) ?
C4 N2 C5 C2 . . . . -1.2(5) ?
Rb1 N2 C5 C2 1_465 . . . 171.6(3) ?
C4 N2 C5 C6 . . . . 176.2(3) ?
Rb1 N2 C5 C6 1_465 . . . -11.0(4) ?
N1 C2 C5 N2 . . . . 3.7(6) ?
C1 C2 C5 N2 . . . . -178.5(3) ?
N1 C2 C5 C6 . . . . -173.6(3) ?
C1 C2 C5 C6 . . . . 4.2(6) ?
Rb1 O3 C6 O4 1_465 . . . -179.2(3) ?
Rb1 O3 C6 C5 1_465 . . . 5.3(5) ?
N2 C5 C6 O4 . . . . -171.9(4) ?
C2 C5 C6 O4 . . . . 5.5(6) ?
N2 C5 C6 O3 . . . . 3.9(5) ?
C2 C5 C6 O3 . . . . -178.7(4) ?
